data_7123419
loop_
_publ_author_name
'Sasaki, Hiroshi'
'Imoto, Hiroaki'
'Kitao, Takashi'
'Uemura, Takashi'
'Yumura, Takashi'
'Naka, Kensuke'

_publ_section_title
;
 Fluorinated Porous Molecular Crystals: Vapor-Triggered On-Off Switching
 of Luminescence and Porosity
;
_journal_name_full 'Chemical Communications'
_journal_paper_doi 10.1039/C9CC02309G
_journal_year 2019
_chemical_formula_moiety 'C36 H16 As2 Cl2 F10 Pt'
_chemical_formula_sum 'C36 H16 As2 Cl2 F10 Pt'
_chemical_formula_weight 1054.35
_space_group_crystal_system trigonal
_space_group_IT_number 148
_space_group_name_Hall '-R 3'
_space_group_name_H-M_alt 'R -3 :H'
_symmetry_space_group_name_Hall '-R 3'
_symmetry_space_group_name_H-M 'R -3 :H'
_atom_sites_solution_hydrogens geom
_atom_sites_solution_primary direct
_atom_sites_solution_secondary difmap
_audit_update_record
;
2019-02-18 deposited with the CCDC.    2019-05-09 downloaded from the CCDC.
;
_cell_angle_alpha 90.0000
_cell_angle_beta 90.0000
_cell_angle_gamma 120.0000
_cell_formula_units_Z 9
_cell_length_a 33.6076(16)
_cell_length_b 33.6076(16)
_cell_length_c 8.2710(5)
_cell_measurement_reflns_used 6702
_cell_measurement_temperature 273
_cell_measurement_theta_max 27.49
_cell_measurement_theta_min 3.08
_cell_volume 8090.3(7)
_computing_cell_refinement DTREK
_computing_data_collection DTREK
_computing_data_reduction DTREK
_computing_molecular_graphics 'CrystalStructure 4.1'
_computing_publication_material 'CrystalStructure 4.1 (Rigaku, 2014)'
_computing_structure_refinement 'SHELXL2013 (Sheldrick, 2008)'
_computing_structure_solution 'SHELXS2013 (Sheldrick, 2008)'
_diffrn_ambient_temperature 273
_diffrn_detector_area_resol_mean 13.653
_diffrn_measured_fraction_theta_full 0.998
_diffrn_measured_fraction_theta_max 0.999
_diffrn_measurement_device_type 'Rigaku XtaLAB mini'
_diffrn_measurement_method \w
_diffrn_radiation_type 'Mo K\a'
_diffrn_radiation_wavelength 0.71075
_diffrn_reflns_av_R_equivalents 0.1521
_diffrn_reflns_Laue_measured_fraction_full 0.998
_diffrn_reflns_Laue_measured_fraction_max 0.999
_diffrn_reflns_limit_h_max 43
_diffrn_reflns_limit_h_min -43
_diffrn_reflns_limit_k_max 43
_diffrn_reflns_limit_k_min -43
_diffrn_reflns_limit_l_max 10
_diffrn_reflns_limit_l_min -10
_diffrn_reflns_number 28815
_diffrn_reflns_point_group_measured_fraction_full 0.998
_diffrn_reflns_point_group_measured_fraction_max 0.999
_diffrn_reflns_theta_full 25.242
_diffrn_reflns_theta_max 27.483
_diffrn_reflns_theta_min 3.081
_diffrn_standards_number 0
_exptl_absorpt_coefficient_mu 5.940
_exptl_absorpt_correction_type none
_exptl_crystal_colour yellow
_exptl_crystal_density_diffrn 1.948
_exptl_crystal_density_method 'not measured'
_exptl_crystal_description block
_exptl_crystal_F_000 4500.00
_exptl_crystal_size_max 0.290
_exptl_crystal_size_mid 0.060
_exptl_crystal_size_min 0.050
_refine_diff_density_max 1.39
_refine_diff_density_min -2.25
_refine_ls_extinction_method none
_refine_ls_goodness_of_fit_ref 1.058
_refine_ls_hydrogen_treatment constr
_refine_ls_number_parameters 232
_refine_ls_number_reflns 4115
_refine_ls_number_restraints 0
_refine_ls_R_factor_all 0.0466
_refine_ls_R_factor_gt 0.0402
_refine_ls_shift/su_max 0.001
_refine_ls_structure_factor_coef Fsqd
_refine_ls_weighting_details 'w = 1/[\s^2^(Fo^2^)+(0.0400P)^2^+5.9684P] where P=(Fo^2^+2Fc^2^)/3'
_refine_ls_weighting_scheme calc
_refine_ls_wR_factor_gt 0.0986
_refine_ls_wR_factor_ref 0.1029
_reflns_number_gt 3595
_reflns_number_total 4115
_reflns_threshold_expression F^2^>2.0\s(F^2^)
_cod_data_source_file c9cc02309g2.cif
_cod_data_source_block 4
_cod_original_cell_volume 8090.3(8)
_cod_database_code 7123419
_shelxl_res_file
;

    shelxl.res created by SHELXL-2014/7

TITL SH84_1
CELL  0.71075 33.60760 33.60760 8.27100 90.00000 90.00000 120.00000
ZERR  9 0.00162 0.00162 0.00053 0.00000 0.00000 0.00000
LATT 3
SYMM    -Y,    +X-Y,    +Z
SYMM    -X+Y,    -X,    +Z
SFAC C H AS CL F PT
UNIT 324 144 18 18 90 9
L.S. 5
FMAP 2
PLAN -25
WPDB -2
HTAB
BOND $H
CONF
LIST 4
TEMP 0.0
ACTA
SIZE 0.050 0.290 0.060
ABIN
WGHT    0.040000    5.968400
FVAR       0.13264
PT1   6    0.500000    0.500000    1.000000    10.50000    0.03173    0.02927 =
         0.02626   -0.00148    0.00126    0.01299
AS1   3    0.494013    0.429214    0.917294    11.00000    0.03271    0.02908 =
         0.02831   -0.00250   -0.00080    0.01320
CL3   4    0.512596    0.521248    0.732865    11.00000    0.07026    0.04928 =
         0.02742    0.00406    0.00766    0.02954
F1    5    0.582146    0.461571    1.099359    11.00000    0.05266    0.09968 =
         0.05124   -0.02566   -0.01590    0.03047
F2    5    0.662936    0.469141    1.017821    11.00000    0.04591    0.14941 =
         0.11958   -0.03680   -0.03168    0.04575
F3    5    0.676724    0.449766    0.709630    11.00000    0.04226    0.10782 =
         0.14133   -0.02003    0.01480    0.03668
F4    5    0.609286    0.423683    0.487461    11.00000    0.07531    0.09017 =
         0.07868   -0.01566    0.03264    0.03685
F5    5    0.529646    0.417379    0.565473    11.00000    0.05891    0.09232 =
         0.03781   -0.01206    0.00035    0.03637
C1    1    0.473190    0.376663    1.058541    11.00000    0.04197    0.03562 =
         0.03392    0.00285    0.00299    0.02307
C2    1    0.436757    0.338008    0.986749    11.00000    0.03839    0.03401 =
         0.03832   -0.00237    0.00543    0.01959
C3    1    0.423612    0.345245    0.824027    11.00000    0.03142    0.03548 =
         0.04230   -0.00353    0.00091    0.01487
C4    1    0.448070    0.390156    0.763441    11.00000    0.02871    0.03718 =
         0.03558   -0.00646   -0.00248    0.01559
C5    1    0.552765    0.438341    0.837412    11.00000    0.03445    0.03452 =
         0.04008   -0.00300    0.00125    0.01495
C6    1    0.588461    0.452612    0.945785    11.00000    0.04394    0.05169 =
         0.05265   -0.01462   -0.00595    0.01950
C7    1    0.629843    0.456576    0.905790    11.00000    0.03487    0.06381 =
         0.08273   -0.01149   -0.01425    0.01816
C8    1    0.636718    0.446341    0.752109    11.00000    0.03434    0.05654 =
         0.08692   -0.00510    0.00963    0.01931
C9    1    0.602586    0.433176    0.637881    11.00000    0.05279    0.04586 =
         0.06405   -0.00773    0.01640    0.01970
C10   1    0.561715    0.430150    0.681375    11.00000    0.04216    0.03735 =
         0.04225   -0.00315    0.00642    0.01713
C11   1    0.437355    0.402153    0.615241    11.00000    0.04323    0.04548 =
         0.03901   -0.00424   -0.00766    0.02081
AFIX  43
H11   2    0.453632    0.432260    0.577901    11.00000   -1.20000
AFIX   0
C12   1    0.401905    0.368256    0.524561    11.00000    0.05397    0.06140 =
         0.04753   -0.01265   -0.01500    0.03175
AFIX  43
H12   2    0.394104    0.375472    0.425317    11.00000   -1.20000
AFIX   0
C13   1    0.378039    0.323410    0.582523    11.00000    0.04965    0.05144 =
         0.05723   -0.01799   -0.01629    0.01506
AFIX  43
H13   2    0.354782    0.300788    0.519677    11.00000   -1.20000
AFIX   0
C14   1    0.387825    0.311755    0.728819    11.00000    0.04279    0.04266 =
         0.06000   -0.01183   -0.01097    0.01234
AFIX  43
H14   2    0.370855    0.281661    0.765795    11.00000   -1.20000
AFIX   0
C15   1    0.416255    0.296729    1.071697    11.00000    0.04818    0.02952 =
         0.06011    0.00265    0.00943    0.01316
AFIX  43
H15   2    0.392433    0.270358    1.025181    11.00000   -1.20000
AFIX   0
C16   1    0.431384    0.295116    1.224710    11.00000    0.07285    0.04430 =
         0.05443    0.01725    0.01433    0.02884
AFIX  43
H16   2    0.416980    0.267671    1.282228    11.00000   -1.20000
AFIX   0
C17   1    0.467663    0.333586    1.294784    11.00000    0.07506    0.06033 =
         0.03671    0.00718   -0.00154    0.03662
AFIX  43
H17   2    0.477998    0.331546    1.397073    11.00000   -1.20000
AFIX   0
C18   1    0.488569    0.375046    1.212980    11.00000    0.05817    0.04416 =
         0.03669   -0.00007   -0.00457    0.02770
AFIX  43
H18   2    0.512391    0.401253    1.260328    11.00000   -1.20000
AFIX   0
HKLF 4
 
REM  SH84_1
REM R1 =  0.0402 for    3595 Fo > 4sig(Fo)  and  0.0466 for all    4115 data
REM    232 parameters refined using      0 restraints
 
END  
     
WGHT      0.0400      5.9523 

REM Instructions for potential hydrogen bonds
HTAB C11 Cl3
EQIV $1 -x+1, -y+1, -z+1
HTAB C11 Cl3_$1
HTAB C18 F1
EQIV $2 x, y, z+1
HTAB C18 F5_$2

REM Highest difference peak  1.393,  deepest hole -2.254,  1-sigma level  0.150
Q1    1   0.0000  0.0000  0.0000  10.16667  0.05    1.22
Q2    1   0.5149  0.4814  1.0313  11.00000  0.05    1.19
Q3    1   0.5347  0.5116  0.9716  11.00000  0.05    1.15
Q4    1   0.5199  0.5369  1.0211  11.00000  0.05    1.01
Q5    1   0.4275  0.4349  1.0817  11.00000  0.05    0.92
Q6    1   0.4676  0.4637  0.9372  11.00000  0.05    0.86
Q7    1   0.5659  0.4940  1.0845  11.00000  0.05    0.75
Q8    1   0.5171  0.4721  0.9683  11.00000  0.05    0.74
Q9    1   0.5182  0.5153  1.2675  11.00000  0.05    0.61
Q10   1   0.4581  0.4308  0.9814  11.00000  0.05    0.60
Q11   1   0.4774  0.4441  0.8918  11.00000  0.05    0.59
Q12   1   0.5577  0.5298  0.8842  11.00000  0.05    0.56
Q13   1   0.5283  0.4952  0.8552  11.00000  0.05    0.54
Q14   1   0.5123  0.4899  0.7423  11.00000  0.05    0.53
Q15   1   0.5254  0.4362  0.8860  11.00000  0.05    0.52
Q16   1   0.5325  0.4726  1.0935  11.00000  0.05    0.51
Q17   1   0.4916  0.4910  0.6439  11.00000  0.05    0.51
Q18   1   0.5098  0.4921  0.8361  11.00000  0.05    0.49
Q19   1   0.5311  0.4690  0.9886  11.00000  0.05    0.47
Q20   1   0.5338  0.4328  0.8525  11.00000  0.05    0.44
Q21   1   0.4975  0.4662  1.1229  11.00000  0.05    0.44
Q22   1   0.4043  0.2266  1.2042  11.00000  0.05    0.44
Q23   1   0.5386  0.5835  1.0566  11.00000  0.05    0.43
Q24   1   0.4910  0.4243  0.5493  11.00000  0.05    0.42
Q25   1   0.4930  0.4607  0.6449  11.00000  0.05    0.40
;
_platon_squeeze_void_probe_radius 1.20

loop_
_symmetry_equiv_pos_site_id
_space_group_symop_operation_xyz
1 +X,+Y,+Z
2 -Y,+X-Y,+Z
3 -X+Y,-X,+Z
4 -X,-Y,-Z
5 +Y,-X+Y,-Z
6 +X-Y,+X,-Z
7 2/3+X,1/3+Y,1/3+Z
8 2/3-Y,1/3+X-Y,1/3+Z
9 2/3-X+Y,1/3-X,1/3+Z
10 2/3-X,1/3-Y,1/3-Z
11 2/3+Y,1/3-X+Y,1/3-Z
12 2/3+X-Y,1/3+X,1/3-Z
13 1/3+X,2/3+Y,2/3+Z
14 1/3-Y,2/3+X-Y,2/3+Z
15 1/3-X+Y,2/3-X,2/3+Z
16 1/3-X,2/3-Y,2/3-Z
17 1/3+Y,2/3-X+Y,2/3-Z
18 1/3+X-Y,2/3+X,2/3-Z

loop_
_atom_site_label
_atom_site_type_symbol
_atom_site_fract_x
_atom_site_fract_y
_atom_site_fract_z
_atom_site_U_iso_or_equiv
_atom_site_adp_type
_atom_site_occupancy
_atom_site_site_symmetry_multiplicity
_atom_site_calc_flag
_atom_site_refinement_flags
Pt1 Pt 0.5 0.5 1.0 0.03009(10) Uani 1 9 d .
As1 As 0.49401(2) 0.42921(2) 0.91729(5) 0.03103(13) Uani 1 18 d .
Cl3 Cl 0.51260(5) 0.52125(5) 0.73286(13) 0.0491(3) Uani 1 18 d .
F1 F 0.58215(11) 0.46157(14) 1.0994(4) 0.0712(10) Uani 1 18 d .
F2 F 0.66294(13) 0.46914(19) 1.0178(6) 0.1063(17) Uani 1 18 d .
F3 F 0.67672(13) 0.44977(16) 0.7096(7) 0.0975(15) Uani 1 18 d .
F4 F 0.60929(14) 0.42368(14) 0.4875(5) 0.0834(12) Uani 1 18 d .
F5 F 0.52965(12) 0.41738(14) 0.5655(4) 0.0637(9) Uani 1 18 d .
C1 C 0.47319(16) 0.37666(16) 1.0585(5) 0.0355(9) Uani 1 18 d .
C2 C 0.43676(16) 0.33801(16) 0.9868(6) 0.0362(9) Uani 1 18 d .
C3 C 0.42361(15) 0.34524(16) 0.8240(6) 0.0372(10) Uani 1 18 d .
C4 C 0.44807(14) 0.39016(15) 0.7634(5) 0.0342(9) Uani 1 18 d .
C5 C 0.55277(16) 0.43834(16) 0.8374(6) 0.0374(10) Uani 1 18 d .
C6 C 0.58846(19) 0.4526(2) 0.9458(7) 0.0514(13) Uani 1 18 d .
C7 C 0.62984(19) 0.4566(2) 0.9058(9) 0.0634(16) Uani 1 18 d .
C8 C 0.63672(19) 0.4463(2) 0.7521(9) 0.0608(16) Uani 1 18 d .
C9 C 0.6026(2) 0.43318(19) 0.6379(8) 0.0564(14) Uani 1 18 d .
C10 C 0.56172(17) 0.43015(16) 0.6814(6) 0.0418(11) Uani 1 18 d .
C11 C 0.43735(17) 0.40215(18) 0.6152(6) 0.0432(11) Uani 1 18 d .
C12 C 0.40190(19) 0.3683(2) 0.5246(7) 0.0530(14) Uani 1 18 d .
C13 C 0.3780(2) 0.3234(2) 0.5825(7) 0.0573(15) Uani 1 18 d .
C14 C 0.38783(18) 0.31176(19) 0.7288(7) 0.0525(13) Uani 1 18 d .
C15 C 0.41626(19) 0.29673(17) 1.0717(7) 0.0487(12) Uani 1 18 d .
C16 C 0.4314(2) 0.2951(2) 1.2247(7) 0.0574(15) Uani 1 18 d .
C17 C 0.4677(2) 0.3336(2) 1.2948(6) 0.0561(14) Uani 1 18 d .
C18 C 0.48857(19) 0.37505(18) 1.2130(6) 0.0454(11) Uani 1 18 d .
H11 H 0.45363 0.43226 0.5779 0.0518 Uiso 1 18 calc R
H12 H 0.3941 0.37547 0.42532 0.0636 Uiso 1 18 calc R
H13 H 0.35478 0.30079 0.51968 0.0688 Uiso 1 18 calc R
H14 H 0.37085 0.28166 0.7658 0.0630 Uiso 1 18 calc R
H15 H 0.39243 0.27036 1.02518 0.0585 Uiso 1 18 calc R
H16 H 0.41698 0.26767 1.28223 0.0689 Uiso 1 18 calc R
H17 H 0.478 0.33155 1.39707 0.0674 Uiso 1 18 calc R
H18 H 0.51239 0.40125 1.26033 0.0545 Uiso 1 18 calc R

loop_
_atom_site_aniso_label
_atom_site_aniso_U_11
_atom_site_aniso_U_22
_atom_site_aniso_U_33
_atom_site_aniso_U_12
_atom_site_aniso_U_13
_atom_site_aniso_U_23
Pt1 0.03173(14) 0.02927(14) 0.02626(14) 0.01299(10) 0.00126(8) -0.00148(8)
As1 0.0327(2) 0.0291(2) 0.0283(2) 0.01320(18) -0.00080(17) -0.00250(16)
Cl3 0.0703(8) 0.0493(7) 0.0274(5) 0.0295(6) 0.0077(5) 0.0041(5)
F1 0.053(2) 0.100(3) 0.0512(19) 0.030(2) -0.0159(16) -0.0257(19)
F2 0.046(2) 0.149(4) 0.120(4) 0.046(3) -0.032(2) -0.037(3)
F3 0.042(2) 0.108(3) 0.141(4) 0.037(2) 0.015(2) -0.020(3)
F4 0.075(3) 0.090(3) 0.079(3) 0.037(2) 0.033(2) -0.016(2)
F5 0.059(2) 0.092(3) 0.0378(16) 0.0364(19) 0.0004(14) -0.0121(17)
C1 0.042(2) 0.036(2) 0.034(2) 0.023(2) 0.0030(19) 0.0029(18)
C2 0.038(2) 0.034(2) 0.038(2) 0.020(2) 0.0054(19) -0.0024(18)
C3 0.031(2) 0.035(2) 0.042(3) 0.0149(19) 0.0009(19) -0.0035(19)
C4 0.029(2) 0.037(2) 0.036(2) 0.0156(18) -0.0025(17) -0.0065(18)
C5 0.034(2) 0.035(2) 0.040(2) 0.0150(19) 0.0013(19) -0.0030(19)
C6 0.044(3) 0.052(3) 0.053(3) 0.020(3) -0.006(2) -0.015(3)
C7 0.035(3) 0.064(4) 0.083(4) 0.018(3) -0.014(3) -0.011(3)
C8 0.034(3) 0.057(3) 0.087(5) 0.019(3) 0.010(3) -0.005(3)
C9 0.053(3) 0.046(3) 0.064(3) 0.020(3) 0.016(3) -0.008(3)
C10 0.042(3) 0.037(2) 0.042(3) 0.017(2) 0.006(2) -0.003(2)
C11 0.043(3) 0.045(3) 0.039(2) 0.021(2) -0.008(2) -0.004(2)
C12 0.054(3) 0.061(3) 0.048(3) 0.032(3) -0.015(3) -0.013(3)
C13 0.050(3) 0.051(3) 0.057(3) 0.015(3) -0.016(3) -0.018(3)
C14 0.043(3) 0.043(3) 0.060(3) 0.012(2) -0.011(3) -0.012(3)
C15 0.048(3) 0.030(2) 0.060(3) 0.013(2) 0.009(3) 0.003(2)
C16 0.073(4) 0.044(3) 0.054(3) 0.029(3) 0.014(3) 0.017(3)
C17 0.075(4) 0.060(3) 0.037(3) 0.037(3) -0.002(3) 0.007(2)
C18 0.058(3) 0.044(3) 0.037(2) 0.028(2) -0.005(2) -0.000(2)

loop_
_atom_type_symbol
_atom_type_description
_atom_type_scat_dispersion_real
_atom_type_scat_dispersion_imag
_atom_type_scat_source
C C 0.0033 0.0016
;
International Tables for Crystallography
(Vol. C, Tables 4.2.6.8 and 6.1.1.4)
;
H H 0.0000 0.0000
;
International Tables for Crystallography
(Vol. C, Table 6.1.1.4)
;
As As 0.0499 2.0058
;
International Tables for Crystallography
(Vol. C, Tables 4.2.6.8 and 6.1.1.4)
;
Cl Cl 0.1484 0.1585
;
International Tables for Crystallography
(Vol. C, Tables 4.2.6.8 and 6.1.1.4)
;
F F 0.0171 0.0103
;
International Tables for Crystallography
(Vol. C, Tables 4.2.6.8 and 6.1.1.4)
;
Pt Pt -1.7033 8.3905
;
International Tables for Crystallography
(Vol. C, Tables 4.2.6.8 and 6.1.1.4)
;

loop_
_geom_angle_atom_site_label_1
_geom_angle_atom_site_label_2
_geom_angle_atom_site_label_3
_geom_angle
_geom_angle_publ_flag
_geom_angle_site_symmetry_1
_geom_angle_site_symmetry_3
As1 Pt1 As1 180.00(3) yes . 4_667
As1 Pt1 Cl3 86.83(5) yes . .
As1 Pt1 Cl3 93.17(5) yes . 4_667
As1 Pt1 Cl3 93.17(5) yes 4_667 .
As1 Pt1 Cl3 86.83(5) yes 4_667 4_667
Cl3 Pt1 Cl3 180.00(8) yes . 4_667
Pt1 As1 C1 123.32(16) yes . .
Pt1 As1 C4 120.59(18) yes . .
Pt1 As1 C5 111.43(14) yes . .
C1 As1 C4 88.63(19) yes . .
C1 As1 C5 102.9(2) yes . .
C4 As1 C5 106.7(2) yes . .
As1 C1 C2 110.0(3) yes . .
As1 C1 C18 128.3(3) yes . .
C2 C1 C18 121.7(4) yes . .
C1 C2 C3 115.5(4) yes . .
C1 C2 C15 118.7(5) yes . .
C3 C2 C15 125.8(4) yes . .
C2 C3 C4 116.2(4) yes . .
C2 C3 C14 125.9(4) yes . .
C4 C3 C14 117.9(5) yes . .
As1 C4 C3 109.7(3) yes . .
As1 C4 C11 128.3(3) yes . .
C3 C4 C11 121.9(4) yes . .
As1 C5 C6 118.0(4) yes . .
As1 C5 C10 125.9(4) yes . .
C6 C5 C10 116.0(5) yes . .
F1 C6 C5 119.0(6) yes . .
F1 C6 C7 118.2(5) yes . .
C5 C6 C7 122.8(6) yes . .
F2 C7 C6 120.3(6) yes . .
F2 C7 C8 120.2(6) yes . .
C6 C7 C8 119.4(6) yes . .
F3 C8 C7 120.8(6) yes . .
F3 C8 C9 119.2(7) yes . .
C7 C8 C9 120.0(7) yes . .
F4 C9 C8 120.3(6) yes . .
F4 C9 C10 120.6(5) yes . .
C8 C9 C10 119.0(6) yes . .
F5 C10 C5 120.7(5) yes . .
F5 C10 C9 116.7(5) yes . .
C5 C10 C9 122.6(5) yes . .
C4 C11 C12 118.6(5) yes . .
C11 C12 C13 119.8(6) yes . .
C12 C13 C14 121.8(5) yes . .
C3 C14 C13 120.0(5) yes . .
C2 C15 C16 119.7(4) yes . .
C15 C16 C17 121.2(5) yes . .
C16 C17 C18 120.2(5) yes . .
C1 C18 C17 118.5(4) yes . .
C4 C11 H11 120.694 no . .
C12 C11 H11 120.701 no . .
C11 C12 H12 120.123 no . .
C13 C12 H12 120.102 no . .
C12 C13 H13 119.114 no . .
C14 C13 H13 119.127 no . .
C3 C14 H14 120.001 no . .
C13 C14 H14 119.986 no . .
C2 C15 H15 120.144 no . .
C16 C15 H15 120.159 no . .
C15 C16 H16 119.380 no . .
C17 C16 H16 119.375 no . .
C16 C17 H17 119.925 no . .
C18 C17 H17 119.917 no . .
C1 C18 H18 120.752 no . .
C17 C18 H18 120.732 no . .

loop_
_geom_bond_atom_site_label_1
_geom_bond_atom_site_label_2
_geom_bond_distance
_geom_bond_publ_flag
_geom_bond_site_symmetry_2
Pt1 As1 2.3853(7) yes .
Pt1 As1 2.3853(7) yes 4_667
Pt1 Cl3 2.2954(11) yes .
Pt1 Cl3 2.2954(11) yes 4_667
As1 C1 1.933(5) yes .
As1 C4 1.923(4) yes .
As1 C5 1.956(6) yes .
F1 C6 1.347(7) yes .
F2 C7 1.343(8) yes .
F3 C8 1.338(9) yes .
F4 C9 1.331(8) yes .
F5 C10 1.343(6) yes .
C1 C2 1.396(6) yes .
C1 C18 1.389(7) yes .
C2 C3 1.474(7) yes .
C2 C15 1.392(7) yes .
C3 C4 1.402(6) yes .
C3 C14 1.407(6) yes .
C4 C11 1.393(7) yes .
C5 C6 1.377(8) yes .
C5 C10 1.384(7) yes .
C6 C7 1.370(10) yes .
C7 C8 1.366(11) yes .
C8 C9 1.377(9) yes .
C9 C10 1.374(9) yes .
C11 C12 1.386(7) yes .
C12 C13 1.391(8) yes .
C13 C14 1.362(9) yes .
C15 C16 1.375(9) yes .
C16 C17 1.385(7) yes .
C17 C18 1.383(8) yes .
C11 H11 0.930 no .
C12 H12 0.930 no .
C13 H13 0.930 no .
C14 H14 0.930 no .
C15 H15 0.930 no .
C16 H16 0.930 no .
C17 H17 0.930 no .
C18 H18 0.930 no .

loop_
_geom_contact_atom_site_label_1
_geom_contact_atom_site_label_2
_geom_contact_distance
_geom_contact_publ_flag
_geom_contact_site_symmetry_2
Pt1 C5 3.595(6) no 4_667
As1 F1 3.001(4) no .
As1 F5 3.246(4) no .
Cl3 C18 3.533(7) no 4_667
F1 F2 2.683(7) no .
F1 C1 3.349(5) no .
F1 C8 3.580(8) no .
F1 C10 3.580(6) no .
F1 C18 3.176(5) no .
F2 F3 2.727(8) no .
F3 F4 2.701(6) no .
F3 C6 3.592(9) no .
F3 C10 3.589(8) no .
F4 F5 2.657(7) no .
F4 C7 3.593(8) no .
F5 C4 2.920(6) no .
F5 C6 3.586(6) no .
F5 C8 3.574(8) no .
F5 C11 2.910(7) no .
C1 C6 3.536(7) no .
C1 C16 2.743(7) no .
C2 C17 2.783(8) no .
C3 C12 2.798(8) no .
C4 C10 3.424(7) no .
C4 C13 2.744(6) no .
C5 C8 2.788(9) no .
C6 C9 2.729(9) no .
C7 C10 2.728(8) no .
C11 C14 2.797(7) no .
C14 C15 3.113(9) no .
C15 C18 2.793(6) no .
F1 C16 3.493(8) no 17_557
F1 C17 3.478(7) no 17_557
F2 F4 3.267(6) no 17_556
F2 F5 2.989(6) no 17_556
F2 C9 3.119(7) no 17_556
F2 C10 2.986(6) no 17_556
F2 C17 3.586(9) no 17_557
F3 C5 3.469(7) no 17_556
F3 C6 3.302(8) no 17_556
F3 C7 3.350(7) no 17_556
F3 C8 3.543(8) no 17_556
F4 F2 3.267(6) no 18_546
F4 C16 3.333(10) no 17_556
F4 C17 3.313(9) no 17_556
F5 F2 2.989(6) no 18_546
F5 C17 3.379(6) no 1_554
F5 C18 3.235(6) no 1_554
C5 F3 3.469(7) no 18_546
C6 F3 3.302(8) no 18_546
C7 F3 3.350(7) no 18_546
C8 F3 3.543(8) no 18_546
C9 F2 3.119(7) no 18_546
C9 C15 3.480(10) no 17_556
C9 C16 3.349(10) no 17_556
C10 F2 2.986(6) no 18_546
C10 C15 3.495(9) no 17_556
C10 C16 3.570(9) no 17_556
C12 C17 3.525(11) no 1_554
C15 C9 3.480(10) no 18_546
C15 C10 3.495(9) no 18_546
C16 F1 3.493(8) no 18_547
C16 F4 3.333(10) no 18_546
C16 C9 3.349(10) no 18_546
C16 C10 3.570(9) no 18_546
C17 F1 3.478(7) no 18_547
C17 F2 3.586(9) no 18_547
C17 F4 3.313(9) no 18_546
C17 F5 3.379(6) no 1_556
C17 C12 3.525(11) no 1_556
C18 F5 3.235(6) no 1_556
As1 H11 3.1418 no .
As1 H18 3.1457 no .
Cl3 H11 2.9305 no .
Cl3 H18 3.1113 no 4_667
F1 H18 2.5741 no .
F5 H11 2.8400 no .
C1 H15 3.2418 no .
C1 H17 3.2264 no .
C2 H14 2.7637 no .
C2 H16 3.2298 no .
C2 H18 3.2704 no .
C3 H11 3.2809 no .
C3 H13 3.2348 no .
C3 H15 2.7499 no .
C4 H12 3.2340 no .
C4 H14 3.2509 no .
C6 H18 3.4454 no .
C11 H13 3.2367 no .
C12 H14 3.2409 no .
C13 H11 3.2472 no .
C14 H12 3.2371 no .
C14 H15 2.8606 no .
C15 H14 2.8660 no .
C15 H17 3.2386 no .
C16 H18 3.2419 no .
C17 H15 3.2415 no .
C18 H16 3.2338 no .
H11 H12 2.3280 no .
H12 H13 2.3104 no .
H13 H14 2.2795 no .
H14 H15 2.3554 no .
H15 H16 2.2986 no .
H16 H17 2.3052 no .
H17 H18 2.3226 no .
Pt1 H14 3.5107 no 8_555
Pt1 H14 3.5107 no 17_556
Cl3 H11 2.9262 no 4_666
Cl3 H12 3.5648 no 4_666
Cl3 H14 3.2925 no 17_556
Cl3 H15 2.8561 no 17_556
Cl3 H16 3.4997 no 8_554
F1 H16 2.8789 no 17_557
F1 H17 2.8492 no 17_557
F2 H17 2.6787 no 17_557
F4 H16 3.4047 no 17_556
F4 H17 3.3469 no 17_556
F4 H18 3.4997 no 1_554
F5 H16 3.3503 no 17_556
F5 H17 2.8752 no 1_554
F5 H18 2.5856 no 1_554
C3 H13 2.9269 no 8_555
C4 H13 2.8151 no 8_555
C5 H15 3.4922 no 17_556
C7 H17 3.5350 no 17_557
C9 H16 3.5427 no 17_556
C10 H15 3.3863 no 17_556
C10 H16 3.5349 no 17_556
C11 H13 2.9477 no 8_555
C11 H15 3.4761 no 8_554
C11 H16 3.5308 no 8_554
C12 H13 3.1673 no 8_555
C12 H15 3.3240 no 8_554
C12 H17 3.5115 no 1_554
C13 H13 3.2656 no 8_555
C13 H17 3.5769 no 1_554
C14 H13 3.1500 no 8_555
C15 H11 3.5189 no 15_555
C15 H12 3.0927 no 15_555
C16 H11 3.5598 no 15_555
C17 H12 3.5690 no 1_556
H11 Cl3 2.9262 no 4_666
H11 C15 3.5189 no 8_554
H11 C16 3.5598 no 8_554
H11 H13 3.4209 no 8_555
H11 H15 3.0178 no 8_554
H11 H16 3.0732 no 8_554
H12 Cl3 3.5648 no 4_666
H12 C15 3.0927 no 8_554
H12 C17 3.5690 no 1_554
H12 H14 3.2181 no 8_554
H12 H15 2.7071 no 8_554
H13 C3 2.9269 no 15_554
H13 C4 2.8151 no 15_554
H13 C11 2.9477 no 15_554
H13 C12 3.1673 no 15_554
H13 C13 3.2656 no 15_554
H13 C14 3.1500 no 15_554
H13 H11 3.4209 no 15_554
H13 H16 3.4340 no 1_554
H14 Pt1 3.5107 no 15_554
H14 Cl3 3.2925 no 18_546
H14 H12 3.2181 no 15_555
H15 Cl3 2.8561 no 18_546
H15 C5 3.4922 no 18_546
H15 C10 3.3863 no 18_546
H15 C11 3.4761 no 15_555
H15 C12 3.3240 no 15_555
H15 H11 3.0178 no 15_555
H15 H12 2.7071 no 15_555
H16 Cl3 3.4997 no 15_555
H16 F1 2.8789 no 18_547
H16 F4 3.4047 no 18_546
H16 F5 3.3503 no 18_546
H16 C9 3.5427 no 18_546
H16 C10 3.5349 no 18_546
H16 C11 3.5308 no 15_555
H16 H11 3.0732 no 15_555
H16 H13 3.4340 no 1_556
H17 F1 2.8492 no 18_547
H17 F2 2.6787 no 18_547
H17 F4 3.3469 no 18_546
H17 F5 2.8752 no 1_556
H17 C7 3.5350 no 18_547
H17 C12 3.5115 no 1_556
H17 C13 3.5769 no 1_556
H18 F4 3.4997 no 1_556
H18 F5 2.5856 no 1_556

loop_
_geom_torsion_atom_site_label_1
_geom_torsion_atom_site_label_2
_geom_torsion_atom_site_label_3
_geom_torsion_atom_site_label_4
_geom_torsion
_geom_torsion_publ_flag
_geom_torsion_site_symmetry_1
_geom_torsion_site_symmetry_3
_geom_torsion_site_symmetry_4
Cl3 Pt1 As1 C1 -170.33(5) no . . .
Cl3 Pt1 As1 C4 -59.51(4) no . . .
Cl3 Pt1 As1 C5 66.64(4) no . . .
Cl3 Pt1 As1 C1 9.67(5) no 4_667 . .
Cl3 Pt1 As1 C4 120.49(4) no 4_667 . .
Cl3 Pt1 As1 C5 -113.36(4) no 4_667 . .
Cl3 Pt1 As1 C1 -9.67(5) no . 4_667 4_667
Cl3 Pt1 As1 C4 -120.49(4) no . 4_667 4_667
Cl3 Pt1 As1 C5 113.36(4) no . 4_667 4_667
Cl3 Pt1 As1 C1 170.33(5) no 4_667 4_667 4_667
Cl3 Pt1 As1 C4 59.51(4) no 4_667 4_667 4_667
Cl3 Pt1 As1 C5 -66.64(4) no 4_667 4_667 4_667
Pt1 As1 C1 C2 125.8(3) no . . .
Pt1 As1 C1 C18 -51.0(5) no . . .
Pt1 As1 C4 C3 -129.2(3) no . . .
Pt1 As1 C4 C11 48.6(5) no . . .
Pt1 As1 C5 C6 66.3(4) no . . .
Pt1 As1 C5 C10 -116.2(4) no . . .
C1 As1 C4 C3 -0.5(3) no . . .
C1 As1 C4 C11 177.2(5) no . . .
C4 As1 C1 C2 -0.6(4) no . . .
C4 As1 C1 C18 -177.4(5) no . . .
C1 As1 C5 C6 -67.8(4) no . . .
C1 As1 C5 C10 109.7(4) no . . .
C5 As1 C1 C2 -107.3(3) no . . .
C5 As1 C1 C18 75.8(5) no . . .
C4 As1 C5 C6 -160.2(3) no . . .
C4 As1 C5 C10 17.3(5) no . . .
C5 As1 C4 C3 102.5(3) no . . .
C5 As1 C4 C11 -79.8(5) no . . .
As1 C1 C2 C3 1.5(6) no . . .
As1 C1 C2 C15 -178.6(4) no . . .
As1 C1 C18 C17 178.1(4) no . . .
C2 C1 C18 C17 1.6(10) no . . .
C18 C1 C2 C3 178.6(5) no . . .
C18 C1 C2 C15 -1.5(9) no . . .
C1 C2 C3 C4 -2.1(8) no . . .
C1 C2 C3 C14 -179.3(5) no . . .
C1 C2 C15 C16 1.6(9) no . . .
C3 C2 C15 C16 -178.5(5) no . . .
C15 C2 C3 C4 178.0(6) no . . .
C15 C2 C3 C14 0.9(10) no . . .
C2 C3 C4 As1 1.5(6) no . . .
C2 C3 C4 C11 -176.4(5) no . . .
C2 C3 C14 C13 177.4(5) no . . .
C4 C3 C14 C13 0.3(9) no . . .
C14 C3 C4 As1 178.9(5) no . . .
C14 C3 C4 C11 1.1(8) no . . .
As1 C4 C11 C12 -178.6(4) no . . .
C3 C4 C11 C12 -1.1(9) no . . .
As1 C5 C6 F1 -2.9(7) no . . .
As1 C5 C6 C7 174.7(4) no . . .
As1 C5 C10 F5 4.4(7) no . . .
As1 C5 C10 C9 -173.6(3) no . . .
C6 C5 C10 F5 -178.1(5) no . . .
C6 C5 C10 C9 3.9(7) no . . .
C10 C5 C6 F1 179.4(5) no . . .
C10 C5 C6 C7 -3.0(8) no . . .
F1 C6 C7 F2 -0.1(9) no . . .
F1 C6 C7 C8 178.0(5) no . . .
C5 C6 C7 F2 -177.7(5) no . . .
C5 C6 C7 C8 0.4(10) no . . .
F2 C7 C8 F3 -1.7(10) no . . .
F2 C7 C8 C9 179.6(6) no . . .
C6 C7 C8 F3 -179.8(6) no . . .
C6 C7 C8 C9 1.5(10) no . . .
F3 C8 C9 F4 0.5(9) no . . .
F3 C8 C9 C10 -179.3(5) no . . .
C7 C8 C9 F4 179.2(6) no . . .
C7 C8 C9 C10 -0.6(9) no . . .
F4 C9 C10 F5 -0.1(8) no . . .
F4 C9 C10 C5 178.0(4) no . . .
C8 C9 C10 F5 179.7(5) no . . .
C8 C9 C10 C5 -2.2(8) no . . .
C4 C11 C12 C13 -0.1(10) no . . .
C11 C12 C13 C14 1.5(11) no . . .
C12 C13 C14 C3 -1.5(11) no . . .
C2 C15 C16 C17 -1.9(11) no . . .
C15 C16 C17 C18 2.0(12) no . . .
C16 C17 C18 C1 -1.8(11) no . . .

loop_
_platon_squeeze_void_nr
_platon_squeeze_void_average_x
_platon_squeeze_void_average_y
_platon_squeeze_void_average_z
_platon_squeeze_void_volume
_platon_squeeze_void_count_electrons
_platon_squeeze_void_content
1 0.000 0.000 -0.006 267 31 ' '
2 0.333 0.667 0.715 266 31 ' '
3 0.667 0.333 0.382 266 31 ' '
